data_7700750
loop_
_publ_author_name
'Leverett, Anthony R.'
'Diachenko, Vera'
'Cole, Marcus L.'
'McKay, Alasdair I.'

_publ_section_title
;
 Kinetic stabilization of low-oxidation state and terminal hydrido main
 group metal complexes by a sterically demanding
 N,N'-bis(2,6-terphenyl)triazenide.
;
_journal_issue 35
_journal_name_full 'Dalton transactions (Cambridge, England : 2003)'
_journal_page_first 13197
_journal_page_last 13204
_journal_paper_doi 10.1039/c9dt02562f
_journal_volume 48
_journal_year 2019
_chemical_formula_moiety 'C48 H51 Ge N3, 0.5(C7 H8)'
_chemical_formula_sum 'C51.5 H55 Ge N3'
_chemical_formula_weight 788.57
_chemical_name_common '[GeH(N3Dmp2)]'
_chemical_properties_physical Air-sensitive,Moisture-sensitive,Heat-sensitive,Oxygen-sensitive
_space_group_crystal_system triclinic
_space_group_IT_number 2
_space_group_name_Hall '-P 1'
_space_group_name_H-M_alt 'P -1'
_symmetry_space_group_name_Hall '-P 1'
_symmetry_space_group_name_H-M 'P -1'
_atom_sites_solution_hydrogens mixed
_atom_sites_solution_primary dual
_audit_creation_date 2019-02-11
_audit_creation_method
;
Olex2 1.2
(compiled 2018.05.29 svn.r3508 for OlexSys, GUI svn.r5506)
;
_audit_update_record
;
2019-02-11 deposited with the CCDC.    2019-08-06 downloaded from the CCDC.
;
_cell_angle_alpha 104.001(3)
_cell_angle_beta 93.794(3)
_cell_angle_gamma 110.694(3)
_cell_formula_units_Z 2
_cell_length_a 10.4270(12)
_cell_length_b 11.3856(13)
_cell_length_c 20.013(2)
_cell_measurement_reflns_used 4924
_cell_measurement_temperature 150(2)
_cell_measurement_theta_max 21.102
_cell_measurement_theta_min 2.205
_cell_volume 2126.3(4)
_computing_cell_refinement 'SAINT v8.34A (Bruker, 2013)'
_computing_data_reduction 'SAINT v8.34A (Bruker, 2013)'
_computing_molecular_graphics 'Olex2 (Dolomanov et al., 2009)'
_computing_publication_material 'Olex2 (Dolomanov et al., 2009)'
_computing_structure_refinement 'ShelXL (Sheldrick, 2015)'
_computing_structure_solution 'ShelXT (Sheldrick, 2015)'
_diffrn_ambient_temperature 149.9
_diffrn_detector_area_resol_mean 7.9
_diffrn_detector_type 'CCD area detector'
_diffrn_measured_fraction_theta_full 1.000
_diffrn_measured_fraction_theta_max 0.998
_diffrn_measurement_device 'three-circle diffractometer'
_diffrn_measurement_device_type 'Bruker APEX-II CCD'
_diffrn_measurement_method '\w and \f scans'
_diffrn_radiation_type MoK\a
_diffrn_radiation_wavelength 0.71073
_diffrn_reflns_av_R_equivalents 0.0710
_diffrn_reflns_av_unetI/netI 0.0781
_diffrn_reflns_Laue_measured_fraction_full 1.000
_diffrn_reflns_Laue_measured_fraction_max 0.998
_diffrn_reflns_limit_h_max 12
_diffrn_reflns_limit_h_min -12
_diffrn_reflns_limit_k_max 13
_diffrn_reflns_limit_k_min -13
_diffrn_reflns_limit_l_max 21
_diffrn_reflns_limit_l_min -24
_diffrn_reflns_number 36335
_diffrn_reflns_point_group_measured_fraction_full 1.000
_diffrn_reflns_point_group_measured_fraction_max 0.998
_diffrn_reflns_theta_full 25.242
_diffrn_reflns_theta_max 25.422
_diffrn_reflns_theta_min 1.976
_exptl_absorpt_coefficient_mu 0.759
_exptl_absorpt_correction_T_max 0.7452
_exptl_absorpt_correction_T_min 0.6862
_exptl_absorpt_correction_type multi-scan
_exptl_absorpt_process_details
'SADABS-2014/5 (Bruker,2014/5) was used for absorption correction. wR2(int) was 0.0594 before and 0.0518 after correction. The Ratio of minimum to maximum transmission is 0.9208. The \l/2 correction factor is 0.00150.'
_exptl_crystal_colour yellow
_exptl_crystal_colour_primary yellow
_exptl_crystal_density_diffrn 1.232
_exptl_crystal_description block
_exptl_crystal_F_000 834
_exptl_crystal_recrystallization_method 'Re-crystallisation from solvent: Toluene'
_exptl_crystal_size_max 0.08
_exptl_crystal_size_mid 0.07
_exptl_crystal_size_min 0.02
_refine_diff_density_max 0.440
_refine_diff_density_min -0.831
_refine_diff_density_rms 0.074
_refine_ls_extinction_method none
_refine_ls_goodness_of_fit_ref 1.011
_refine_ls_hydrogen_treatment mixed
_refine_ls_matrix_type full
_refine_ls_number_parameters 550
_refine_ls_number_reflns 7829
_refine_ls_number_restraints 87
_refine_ls_restrained_S_all 1.011
_refine_ls_R_factor_all 0.1140
_refine_ls_R_factor_gt 0.0580
_refine_ls_shift/su_max 0.001
_refine_ls_shift/su_mean 0.000
_refine_ls_structure_factor_coef Fsqd
_refine_ls_weighting_details 'w=1/[\s^2^(Fo^2^)+(0.0689P)^2^+3.5398P] where P=(Fo^2^+2Fc^2^)/3'
_refine_ls_weighting_scheme calc
_refine_ls_wR_factor_gt 0.1384
_refine_ls_wR_factor_ref 0.1665
_reflns_Friedel_coverage 0.000
_reflns_number_gt 4916
_reflns_number_total 7829
_reflns_threshold_expression 'I > 2\s(I)'
_cod_data_source_file c9dt02562f2.cif
_cod_data_source_block 10
_cod_depositor_comments 'Adding full bibliography for 7700747--7700761.cif.'
_cod_original_cell_volume 2126.2(4)
_cod_original_formula_sum 'C51.50 H55 Ge N3'
_cod_database_code 7700750
_shelx_shelxl_version_number 2018/3
_shelx_space_group_comment
;
The symmetry employed for this shelxl refinement is uniquely defined
by the following loop, which should always be used as a source of
symmetry information in preference to the above space-group names.
They are only intended as comments.
;
_shelx_estimated_absorpt_t_max 0.985
_shelx_estimated_absorpt_t_min 0.942
_olex2_refinement_description
;
1. Fixed Uiso
 At 1.2 times of:
  All C(H) groups
 At 1.5 times of:
  All C(H,H,H) groups
2. Uiso/Uaniso restraints and constraints
C50 \\sim C51 \\sim C52 \\sim C53 \\sim C54 \\sim C49 \\sim C55: within 1.7A
with sigma of 0.03 and sigma for terminal atoms of 0.06
3. Rigid body (RIGU) restrains
 C55, C49, C54, C50, C53, C51, C52
 with sigma for 1-2 distances of 0.004 and sigma for 1-3 distances of 0.004
4. Others
 Fixed Sof: Ge1(0.5) Ge1A(0.5) C49(0.5) C54(0.5) H54(0.5) C53(0.5) H53(0.5)
 C52(0.5) H52(0.5) C51(0.5) H51(0.5) C50(0.5) H50(0.5) C55(0.5) H55A(0.5)
 H55B(0.5) H55C(0.5) H1A(0.5) H1(0.5)
5.a Aromatic/amide H refined with riding coordinates:
 C5(H5), C3(H3), C4(H4), C18(H18), C20(H20), C29(H29), C44(H44), C11(H11),
 C33(H33), C27(H27), C42(H42), C9(H9), C28(H28), C35(H35), C54(H54), C53(H53),
 C52(H52), C51(H51), C50(H50)
5.b Fitted hexagon refined as free rotating group:
 C49(C54,C53,C52,C51,C50)
5.c Idealised Me refined as rotating group:
 C22(H22A,H22B,H22C), C39(H39A,H39B,H39C), C24(H24A,H24B,H24C), C46(H46A,H46B,
 H46C), C37(H37A,H37B,H37C), C48(H48A,H48B,H48C), C14(H14A,H14B,H14C), C15(H15A,
 H15B,H15C), C13(H13A,H13B,H13C), C23(H23A,H23B,H23C), C47(H47A,H47B,H47C),
 C38(H38A,H38B,H38C), C55(H55A,H55B,H55C)
;
_olex2_submission_special_instructions 'No special instructions were received'

loop_
_space_group_symop_operation_xyz
'x, y, z'
'-x, -y, -z'

loop_
_atom_site_label
_atom_site_type_symbol
_atom_site_fract_x
_atom_site_fract_y
_atom_site_fract_z
_atom_site_U_iso_or_equiv
_atom_site_adp_type
_atom_site_occupancy
_atom_site_site_symmetry_order
_atom_site_calc_flag
_atom_site_refinement_flags_posn
_atom_site_refinement_flags_adp
_atom_site_refinement_flags_occupancy
_atom_site_disorder_assembly
_atom_site_disorder_group
Ge1 Ge 0.3463(7) 0.5710(7) 0.6430(4) 0.0414(10) Uani 0.5 1 d . . P A 1
N3 N 0.3381(3) 0.4743(3) 0.71664(15) 0.0180(7) Uani 1 1 d . . . . .
N1 N 0.2158(3) 0.5815(3) 0.71361(15) 0.0179(7) Uani 1 1 d . . . . .
N2 N 0.2539(3) 0.5174(3) 0.75158(15) 0.0183(7) Uani 1 1 d . . . . .
C16 C -0.0292(4) 0.4359(3) 0.77469(19) 0.0182(8) Uani 1 1 d . . . . .
C1 C 0.1078(4) 0.6266(3) 0.72828(17) 0.0164(8) Uani 1 1 d . . . . .
C2 C 0.1178(4) 0.7399(3) 0.70905(18) 0.0182(8) Uani 1 1 d . . . . .
C5 C -0.1085(4) 0.6133(4) 0.76585(19) 0.0218(8) Uani 1 1 d . . . . .
H5 H -0.186818 0.570798 0.785080 0.026 Uiso 1 1 calc R . . . .
C25 C 0.4242(4) 0.4220(3) 0.74695(19) 0.0189(8) Uani 1 1 d . . . . .
C31 C 0.4353(4) 0.5470(4) 0.87349(19) 0.0234(9) Uani 1 1 d . . . . .
C21 C -0.0598(4) 0.3189(4) 0.7228(2) 0.0218(8) Uani 1 1 d . . . . .
C6 C -0.0076(4) 0.5606(3) 0.75657(18) 0.0179(8) Uani 1 1 d . . . . .
C17 C -0.0257(4) 0.4365(4) 0.84517(19) 0.0214(8) Uani 1 1 d . . . . .
C3 C 0.0143(4) 0.7885(4) 0.71989(19) 0.0234(9) Uani 1 1 d . . . . .
H3 H 0.021309 0.865976 0.707778 0.028 Uiso 1 1 calc R . . . .
C26 C 0.4718(4) 0.4554(4) 0.81867(19) 0.0222(9) Uani 1 1 d . . . . .
C4 C -0.0989(4) 0.7262(4) 0.7480(2) 0.0256(9) Uani 1 1 d . . . . .
H4 H -0.169537 0.760282 0.755120 0.031 Uiso 1 1 calc R . . . .
C18 C -0.0504(4) 0.3194(4) 0.8617(2) 0.0257(9) Uani 1 1 d . . . . .
H18 H -0.045889 0.319965 0.909399 0.031 Uiso 1 1 calc R . . . .
C45 C 0.2769(4) 0.2009(4) 0.5971(2) 0.0249(9) Uani 1 1 d . . . . .
C30 C 0.4676(4) 0.3380(4) 0.6983(2) 0.0220(8) Uani 1 1 d . . . . .
C19 C -0.0811(4) 0.2026(4) 0.8111(2) 0.0279(9) Uani 1 1 d . . . . .
C8 C 0.3616(4) 0.8956(4) 0.71859(19) 0.0227(9) Uani 1 1 d . . . . .
C40 C 0.4102(4) 0.2982(4) 0.62228(19) 0.0212(8) Uani 1 1 d . . . . .
C20 C -0.0853(4) 0.2041(4) 0.7420(2) 0.0256(9) Uani 1 1 d . . . . .
H20 H -0.106314 0.124333 0.706596 0.031 Uiso 1 1 calc R . . . .
C32 C 0.3516(4) 0.4999(4) 0.9208(2) 0.0261(9) Uani 1 1 d . . . . .
C36 C 0.4911(4) 0.6820(4) 0.88075(19) 0.0255(9) Uani 1 1 d . . . . .
C7 C 0.2370(4) 0.8051(3) 0.67584(19) 0.0187(8) Uani 1 1 d . . . . .
C29 C 0.5610(4) 0.2903(4) 0.7227(2) 0.0259(9) Uani 1 1 d . . . . .
H29 H 0.593272 0.235712 0.690256 0.031 Uiso 1 1 calc R . . . .
C41 C 0.4879(4) 0.3565(4) 0.5761(2) 0.0235(9) Uani 1 1 d . . . . .
C12 C 0.2242(4) 0.7799(4) 0.60356(19) 0.0220(8) Uani 1 1 d . . . . .
C44 C 0.2231(4) 0.1674(4) 0.5268(2) 0.0307(10) Uani 1 1 d . . . . .
H44 H 0.132292 0.102051 0.509761 0.037 Uiso 1 1 calc R . . . .
C11 C 0.3358(4) 0.8463(4) 0.5748(2) 0.0282(9) Uani 1 1 d . . . . .
H11 H 0.327151 0.829258 0.525524 0.034 Uiso 1 1 calc R . . . .
C22 C 0.0034(4) 0.5599(4) 0.9026(2) 0.0296(10) Uani 1 1 d . . . . .
H22A H 0.083374 0.630896 0.895729 0.044 Uiso 1 1 calc GR . . . .
H22B H 0.024102 0.545671 0.947818 0.044 Uiso 1 1 calc GR . . . .
H22C H -0.078215 0.583607 0.901798 0.044 Uiso 1 1 calc GR . . . .
C33 C 0.3233(4) 0.5878(4) 0.9728(2) 0.0309(10) Uani 1 1 d . . . . .
H33 H 0.265499 0.555282 1.004305 0.037 Uiso 1 1 calc R . . . .
C27 C 0.5628(4) 0.4009(4) 0.8398(2) 0.0273(9) Uani 1 1 d . . . . .
H27 H 0.594708 0.419997 0.888285 0.033 Uiso 1 1 calc R . . . .
C42 C 0.4297(4) 0.3199(4) 0.5065(2) 0.0275(9) Uani 1 1 d . . . . .
H42 H 0.482349 0.360448 0.475519 0.033 Uiso 1 1 calc R . . . .
C9 C 0.4705(4) 0.9582(4) 0.6875(2) 0.0273(9) Uani 1 1 d . . . . .
H9 H 0.555658 1.018155 0.716460 0.033 Uiso 1 1 calc R . . . .
C28 C 0.6075(4) 0.3206(4) 0.7927(2) 0.0309(10) Uani 1 1 d . . . . .
H28 H 0.670492 0.286136 0.808619 0.037 Uiso 1 1 calc R . . . .
C39 C 0.5839(4) 0.7363(4) 0.8318(2) 0.0347(10) Uani 1 1 d . . . . .
H39A H 0.649176 0.692157 0.823594 0.052 Uiso 1 1 calc GR . . . .
H39B H 0.635880 0.830497 0.852769 0.052 Uiso 1 1 calc GR . . . .
H39C H 0.526960 0.721710 0.787386 0.052 Uiso 1 1 calc GR . . . .
C35 C 0.4602(4) 0.7659(4) 0.9341(2) 0.0303(10) Uani 1 1 d . . . . .
H35 H 0.498054 0.857223 0.938799 0.036 Uiso 1 1 calc R . . . .
C24 C -0.0637(4) 0.3136(4) 0.6467(2) 0.0277(9) Uani 1 1 d . . . . .
H24A H -0.105577 0.373367 0.636507 0.042 Uiso 1 1 calc GR . . . .
H24B H -0.119294 0.224137 0.617905 0.042 Uiso 1 1 calc GR . . . .
H24C H 0.031139 0.339912 0.636248 0.042 Uiso 1 1 calc GR . . . .
C46 C 0.6342(4) 0.4577(4) 0.6010(2) 0.0341(10) Uani 1 1 d . . . . .
H46A H 0.634073 0.529861 0.639317 0.051 Uiso 1 1 calc GR . . . .
H46B H 0.669239 0.491391 0.562344 0.051 Uiso 1 1 calc GR . . . .
H46C H 0.694308 0.417346 0.617416 0.051 Uiso 1 1 calc GR . . . .
C34 C 0.3761(4) 0.7213(4) 0.9808(2) 0.0318(10) Uani 1 1 d . . . . .
C37 C 0.2925(4) 0.3561(4) 0.9152(2) 0.0370(11) Uani 1 1 d . . . . .
H37A H 0.253185 0.305811 0.866417 0.055 Uiso 1 1 calc GR . . . .
H37B H 0.219318 0.338370 0.944028 0.055 Uiso 1 1 calc GR . . . .
H37C H 0.366402 0.330312 0.931612 0.055 Uiso 1 1 calc GR . . . .
C48 C 0.1947(4) 0.1325(4) 0.6453(2) 0.0346(10) Uani 1 1 d . . . . .
H48A H 0.246281 0.088427 0.665311 0.052 Uiso 1 1 calc GR . . . .
H48B H 0.104672 0.067655 0.619003 0.052 Uiso 1 1 calc GR . . . .
H48C H 0.179746 0.196984 0.682988 0.052 Uiso 1 1 calc GR . . . .
C43 C 0.2965(4) 0.2256(4) 0.4804(2) 0.0300(10) Uani 1 1 d . . . . .
C10 C 0.4598(4) 0.9369(4) 0.6165(2) 0.0278(9) Uani 1 1 d . . . . .
C14 C 0.5773(4) 1.0129(4) 0.5847(2) 0.0385(11) Uani 1 1 d . . . . .
H14A H 0.582894 0.955814 0.540637 0.058 Uiso 1 1 calc GR . . . .
H14B H 0.665078 1.044707 0.617033 0.058 Uiso 1 1 calc GR . . . .
H14C H 0.560356 1.087546 0.575857 0.058 Uiso 1 1 calc GR . . . .
C15 C 0.0908(4) 0.6832(4) 0.5556(2) 0.0344(10) Uani 1 1 d . . . . .
H15A H 0.048996 0.609522 0.574800 0.052 Uiso 1 1 calc GR . . . .
H15B H 0.111369 0.650860 0.509245 0.052 Uiso 1 1 calc GR . . . .
H15C H 0.025677 0.726705 0.551854 0.052 Uiso 1 1 calc GR . . . .
C13 C 0.3764(5) 0.9269(4) 0.7967(2) 0.0388(11) Uani 1 1 d . . . . .
H13A H 0.317160 0.974486 0.813195 0.058 Uiso 1 1 calc GR . . . .
H13B H 0.473561 0.981340 0.817603 0.058 Uiso 1 1 calc GR . . . .
H13C H 0.348075 0.845453 0.810256 0.058 Uiso 1 1 calc GR . . . .
C23 C -0.1086(5) 0.0757(4) 0.8298(3) 0.0453(12) Uani 1 1 d . . . . .
H23A H -0.099058 0.092889 0.880685 0.068 Uiso 1 1 calc GR . . . .
H23B H -0.041420 0.038349 0.812701 0.068 Uiso 1 1 calc GR . . . .
H23C H -0.203066 0.013694 0.808204 0.068 Uiso 1 1 calc GR . . . .
C47 C 0.2360(5) 0.1886(5) 0.4044(2) 0.0438(12) Uani 1 1 d . . . . .
H47A H 0.164837 0.099538 0.390549 0.066 Uiso 1 1 calc GR . . . .
H47B H 0.309843 0.192272 0.376129 0.066 Uiso 1 1 calc GR . . . .
H47C H 0.193863 0.249883 0.396926 0.066 Uiso 1 1 calc GR . . . .
C38 C 0.3435(5) 0.8142(5) 1.0374(2) 0.0490(13) Uani 1 1 d . . . . .
H38A H 0.256338 0.820879 1.020987 0.073 Uiso 1 1 calc GR . . . .
H38B H 0.418985 0.900760 1.049649 0.073 Uiso 1 1 calc GR . . . .
H38C H 0.333693 0.781815 1.078697 0.073 Uiso 1 1 calc GR . . . .
Ge1A Ge 0.3126(7) 0.5386(7) 0.6316(4) 0.0410(10) Uani 0.5 1 d . . P A 2
C49 C 0.9291(6) 0.9995(9) 1.0254(5) 0.052(3) Uani 0.5 1 d . U P B -1
C54 C 0.9243(9) 0.8978(7) 0.9692(4) 0.067(4) Uani 0.5 1 d G U P B -1
H54 H 0.842567 0.820293 0.953480 0.081 Uiso 0.5 1 calc R . P B -1
C53 C 1.0392(12) 0.9094(9) 0.9359(4) 0.084(4) Uani 0.5 1 d G U P B -1
H53 H 1.035970 0.839850 0.897466 0.101 Uiso 0.5 1 calc R . P B -1
C52 C 1.1588(9) 1.0227(11) 0.9589(5) 0.074(4) Uani 0.5 1 d G U P B -1
H52 H 1.237350 1.030680 0.936114 0.089 Uiso 0.5 1 calc R . P B -1
C51 C 1.1636(6) 1.1245(8) 1.0151(4) 0.050(3) Uani 0.5 1 d G U P B -1
H51 H 1.245327 1.201956 1.030777 0.060 Uiso 0.5 1 calc R . P B -1
C50 C 1.0487(8) 1.1129(7) 1.0484(3) 0.036(3) Uani 0.5 1 d G U P B -1
H50 H 1.051924 1.182400 1.086792 0.043 Uiso 0.5 1 calc R . P B -1
C55 C 0.8106(17) 0.985(2) 1.0629(11) 0.120(7) Uani 0.5 1 d . U P B -1
H55A H 0.727029 0.914619 1.033189 0.180 Uiso 0.5 1 calc GR . P B -1
H55B H 0.795576 1.067091 1.074684 0.180 Uiso 0.5 1 calc GR . P B -1
H55C H 0.830077 0.962740 1.105853 0.180 Uiso 0.5 1 calc GR . P B -1
H1A H 0.205(9) 0.436(9) 0.562(5) 0.06(3) Uiso 0.5 1 d . . P C 2
H1 H 0.473(9) 0.707(9) 0.666(5) 0.06(3) Uiso 0.5 1 d . . P D 1

loop_
_atom_site_aniso_label
_atom_site_aniso_U_11
_atom_site_aniso_U_22
_atom_site_aniso_U_33
_atom_site_aniso_U_23
_atom_site_aniso_U_13
_atom_site_aniso_U_12
Ge1 0.053(3) 0.059(3) 0.038(2) 0.0313(18) 0.0249(16) 0.0368(19)
N3 0.0211(16) 0.0203(17) 0.0163(16) 0.0075(13) 0.0038(13) 0.0108(14)
N1 0.0201(16) 0.0162(16) 0.0219(17) 0.0107(13) 0.0072(13) 0.0082(13)
N2 0.0186(16) 0.0165(17) 0.0200(17) 0.0059(13) 0.0018(13) 0.0066(14)
C16 0.0163(19) 0.017(2) 0.024(2) 0.0084(16) 0.0068(15) 0.0075(16)
C1 0.0191(19) 0.017(2) 0.0141(18) 0.0037(15) 0.0040(14) 0.0091(16)
C2 0.022(2) 0.0156(19) 0.0166(19) 0.0064(15) 0.0016(15) 0.0053(16)
C5 0.022(2) 0.025(2) 0.020(2) 0.0095(17) 0.0069(16) 0.0086(17)
C25 0.0168(19) 0.019(2) 0.023(2) 0.0121(16) 0.0032(15) 0.0051(16)
C31 0.020(2) 0.031(2) 0.020(2) 0.0112(17) -0.0009(16) 0.0073(18)
C21 0.0150(19) 0.023(2) 0.031(2) 0.0122(18) 0.0056(16) 0.0082(17)
C6 0.023(2) 0.017(2) 0.0130(18) 0.0035(15) 0.0024(15) 0.0079(16)
C17 0.019(2) 0.025(2) 0.024(2) 0.0105(17) 0.0064(16) 0.0099(17)
C3 0.031(2) 0.022(2) 0.027(2) 0.0124(17) 0.0091(17) 0.0164(18)
C26 0.021(2) 0.023(2) 0.025(2) 0.0125(17) 0.0074(16) 0.0074(17)
C4 0.028(2) 0.031(2) 0.029(2) 0.0144(18) 0.0115(17) 0.0192(19)
C18 0.025(2) 0.032(2) 0.031(2) 0.0213(19) 0.0118(17) 0.0138(19)
C45 0.024(2) 0.021(2) 0.033(2) 0.0069(17) 0.0075(17) 0.0115(18)
C30 0.019(2) 0.019(2) 0.030(2) 0.0111(17) 0.0061(16) 0.0074(17)
C19 0.024(2) 0.026(2) 0.043(3) 0.021(2) 0.0106(18) 0.0127(18)
C8 0.028(2) 0.016(2) 0.025(2) 0.0071(16) 0.0021(17) 0.0091(17)
C40 0.021(2) 0.019(2) 0.026(2) 0.0031(16) 0.0036(16) 0.0128(17)
C20 0.020(2) 0.019(2) 0.037(2) 0.0051(18) 0.0073(17) 0.0079(17)
C32 0.023(2) 0.036(2) 0.022(2) 0.0154(19) -0.0002(17) 0.0108(19)
C36 0.023(2) 0.029(2) 0.020(2) 0.0065(17) 0.0001(16) 0.0056(18)
C7 0.025(2) 0.0134(19) 0.023(2) 0.0089(16) 0.0060(16) 0.0105(16)
C29 0.025(2) 0.025(2) 0.035(2) 0.0141(18) 0.0092(18) 0.0138(18)
C41 0.023(2) 0.021(2) 0.030(2) 0.0078(17) 0.0077(17) 0.0117(17)
C12 0.026(2) 0.018(2) 0.026(2) 0.0091(17) 0.0066(16) 0.0095(17)
C44 0.027(2) 0.023(2) 0.033(2) -0.0015(18) 0.0007(18) 0.0066(18)
C11 0.037(2) 0.031(2) 0.022(2) 0.0127(18) 0.0106(18) 0.015(2)
C22 0.037(2) 0.033(2) 0.022(2) 0.0112(18) 0.0056(18) 0.015(2)
C33 0.029(2) 0.049(3) 0.019(2) 0.019(2) 0.0050(17) 0.012(2)
C27 0.024(2) 0.033(2) 0.027(2) 0.0166(19) 0.0002(17) 0.0095(19)
C42 0.030(2) 0.027(2) 0.027(2) 0.0071(18) 0.0093(18) 0.0129(19)
C9 0.025(2) 0.018(2) 0.035(2) 0.0091(18) -0.0003(18) 0.0029(17)
C28 0.027(2) 0.033(2) 0.042(3) 0.021(2) 0.0037(19) 0.015(2)
C39 0.036(2) 0.030(2) 0.032(2) 0.0094(19) 0.0094(19) 0.005(2)
C35 0.033(2) 0.026(2) 0.025(2) 0.0030(18) -0.0020(18) 0.0060(19)
C24 0.029(2) 0.025(2) 0.026(2) 0.0049(18) 0.0046(17) 0.0085(19)
C46 0.024(2) 0.040(3) 0.035(3) 0.015(2) 0.0064(18) 0.006(2)
C34 0.033(2) 0.045(3) 0.016(2) 0.0053(19) 0.0032(17) 0.015(2)
C37 0.035(2) 0.043(3) 0.044(3) 0.029(2) 0.016(2) 0.014(2)
C48 0.027(2) 0.029(2) 0.044(3) 0.013(2) 0.0073(19) 0.0036(19)
C43 0.035(2) 0.027(2) 0.028(2) 0.0034(18) 0.0056(19) 0.016(2)
C10 0.025(2) 0.024(2) 0.040(3) 0.0174(19) 0.0099(19) 0.0086(18)
C14 0.035(3) 0.037(3) 0.047(3) 0.022(2) 0.018(2) 0.008(2)
C15 0.035(2) 0.039(3) 0.022(2) 0.0103(19) 0.0033(18) 0.005(2)
C13 0.041(3) 0.037(3) 0.026(2) 0.007(2) -0.0019(19) 0.003(2)
C23 0.051(3) 0.032(3) 0.065(3) 0.031(2) 0.020(3) 0.018(2)
C47 0.052(3) 0.039(3) 0.031(3) 0.005(2) -0.002(2) 0.011(2)
C38 0.058(3) 0.054(3) 0.029(3) 0.005(2) 0.013(2) 0.019(3)
Ge1A 0.054(3) 0.060(3) 0.035(2) 0.0297(18) 0.0247(17) 0.040(2)
C49 0.044(5) 0.055(6) 0.061(7) 0.044(5) -0.003(5) 0.010(5)
C54 0.098(10) 0.027(6) 0.045(7) 0.013(4) -0.047(6) -0.004(6)
C53 0.166(12) 0.066(7) 0.040(7) 0.019(6) -0.009(7) 0.069(8)
C52 0.120(12) 0.102(9) 0.052(7) 0.050(6) 0.038(8) 0.078(7)
C51 0.048(6) 0.068(7) 0.044(6) 0.034(4) 0.011(5) 0.020(5)
C50 0.043(5) 0.030(5) 0.043(6) 0.015(4) 0.013(5) 0.020(4)
C55 0.064(8) 0.212(19) 0.149(15) 0.141(13) 0.044(10) 0.065(11)

loop_
_atom_type_symbol
_atom_type_description
_atom_type_scat_dispersion_real
_atom_type_scat_dispersion_imag
_atom_type_scat_source
C C 0.0033 0.0016 'International Tables Vol C Tables 4.2.6.8 and 6.1.1.4'
H H 0.0000 0.0000 'International Tables Vol C Tables 4.2.6.8 and 6.1.1.4'
Ge Ge 0.1547 1.8001 'International Tables Vol C Tables 4.2.6.8 and 6.1.1.4'
N N 0.0061 0.0033 'International Tables Vol C Tables 4.2.6.8 and 6.1.1.4'

loop_
_geom_angle_atom_site_label_1
_geom_angle_atom_site_label_2
_geom_angle_atom_site_label_3
_geom_angle
N3 Ge1 N1 60.9(3)
N3 Ge1 H1 111(3)
N1 Ge1 H1 106(3)
N2 N3 Ge1 97.3(3)
N2 N3 C25 121.6(3)
N2 N3 Ge1A 97.1(3)
C25 N3 Ge1 136.6(3)
C25 N3 Ge1A 140.5(3)
N2 N1 Ge1 97.3(3)
N2 N1 C1 121.2(3)
N2 N1 Ge1A 98.0(3)
C1 N1 Ge1 141.4(3)
C1 N1 Ge1A 138.5(3)
N1 N2 N3 103.9(3)
C21 C16 C6 121.1(3)
C21 C16 C17 119.9(3)
C17 C16 C6 118.9(3)
C2 C1 N1 115.5(3)
C2 C1 C6 120.9(3)
C6 C1 N1 123.6(3)
C1 C2 C7 120.4(3)
C3 C2 C1 119.1(3)
C3 C2 C7 120.5(3)
C6 C5 H5 118.9
C6 C5 C4 122.2(3)
C4 C5 H5 118.9
C26 C25 N3 124.3(3)
C26 C25 C30 121.1(3)
C30 C25 N3 114.4(3)
C32 C31 C26 120.2(3)
C32 C31 C36 119.5(4)
C36 C31 C26 120.1(3)
C16 C21 C24 121.8(3)
C20 C21 C16 119.1(3)
C20 C21 C24 119.1(3)
C1 C6 C16 124.0(3)
C5 C6 C16 118.6(3)
C5 C6 C1 117.4(3)
C16 C17 C22 121.7(3)
C18 C17 C16 118.9(4)
C18 C17 C22 119.4(3)
C2 C3 H3 119.5
C4 C3 C2 121.0(3)
C4 C3 H3 119.5
C25 C26 C31 124.8(3)
C27 C26 C25 117.2(3)
C27 C26 C31 118.0(3)
C5 C4 H4 120.3
C3 C4 C5 119.3(3)
C3 C4 H4 120.3
C17 C18 H18 119.0
C19 C18 C17 122.0(4)
C19 C18 H18 119.0
C40 C45 C48 120.5(4)
C44 C45 C40 118.7(4)
C44 C45 C48 120.7(4)
C25 C30 C40 120.3(3)
C29 C30 C25 118.7(3)
C29 C30 C40 121.0(3)
C18 C19 C20 118.1(3)
C18 C19 C23 121.5(4)
C20 C19 C23 120.4(4)
C7 C8 C13 120.9(3)
C9 C8 C7 118.8(3)
C9 C8 C13 120.4(4)
C45 C40 C30 119.2(3)
C45 C40 C41 119.8(3)
C41 C40 C30 121.0(3)
C21 C20 H20 119.0
C19 C20 C21 122.0(4)
C19 C20 H20 119.0
C31 C32 C37 120.8(4)
C33 C32 C31 119.1(4)
C33 C32 C37 120.1(4)
C31 C36 C39 121.0(4)
C35 C36 C31 119.1(4)
C35 C36 C39 119.9(4)
C8 C7 C2 119.1(3)
C12 C7 C2 120.9(3)
C12 C7 C8 120.0(3)
C30 C29 H29 119.5
C28 C29 C30 121.1(4)
C28 C29 H29 119.5
C40 C41 C46 121.2(3)
C42 C41 C40 119.3(4)
C42 C41 C46 119.5(3)
C7 C12 C15 121.5(3)
C11 C12 C7 119.2(4)
C11 C12 C15 119.3(3)
C45 C44 H44 118.7
C43 C44 C45 122.5(4)
C43 C44 H44 118.7
C12 C11 H11 119.2
C10 C11 C12 121.5(4)
C10 C11 H11 119.2
C17 C22 H22A 109.5
C17 C22 H22B 109.5
C17 C22 H22C 109.5
H22A C22 H22B 109.5
H22A C22 H22C 109.5
H22B C22 H22C 109.5
C32 C33 H33 118.7
C34 C33 C32 122.6(4)
C34 C33 H33 118.7
C26 C27 H27 119.0
C28 C27 C26 122.0(4)
C28 C27 H27 119.0
C41 C42 H42 119.0
C41 C42 C43 122.0(4)
C43 C42 H42 119.0
C8 C9 H9 118.8
C10 C9 C8 122.5(4)
C10 C9 H9 118.8
C29 C28 C27 119.9(4)
C29 C28 H28 120.1
C27 C28 H28 120.1
C36 C39 H39A 109.5
C36 C39 H39B 109.5
C36 C39 H39C 109.5
H39A C39 H39B 109.5
H39A C39 H39C 109.5
H39B C39 H39C 109.5
C36 C35 H35 118.8
C36 C35 C34 122.3(4)
C34 C35 H35 118.8
C21 C24 H24A 109.5
C21 C24 H24B 109.5
C21 C24 H24C 109.5
H24A C24 H24B 109.5
H24A C24 H24C 109.5
H24B C24 H24C 109.5
C41 C46 H46A 109.5
C41 C46 H46B 109.5
C41 C46 H46C 109.5
H46A C46 H46B 109.5
H46A C46 H46C 109.5
H46B C46 H46C 109.5
C33 C34 C35 117.4(4)
C33 C34 C38 121.5(4)
C35 C34 C38 121.1(4)
C32 C37 H37A 109.5
C32 C37 H37B 109.5
C32 C37 H37C 109.5
H37A C37 H37B 109.5
H37A C37 H37C 109.5
H37B C37 H37C 109.5
C45 C48 H48A 109.5
C45 C48 H48B 109.5
C45 C48 H48C 109.5
H48A C48 H48B 109.5
H48A C48 H48C 109.5
H48B C48 H48C 109.5
C44 C43 C42 117.6(4)
C44 C43 C47 121.8(4)
C42 C43 C47 120.6(4)
C11 C10 C14 120.8(4)
C9 C10 C11 118.1(4)
C9 C10 C14 121.1(4)
C10 C14 H14A 109.5
C10 C14 H14B 109.5
C10 C14 H14C 109.5
H14A C14 H14B 109.5
H14A C14 H14C 109.5
H14B C14 H14C 109.5
C12 C15 H15A 109.5
C12 C15 H15B 109.5
C12 C15 H15C 109.5
H15A C15 H15B 109.5
H15A C15 H15C 109.5
H15B C15 H15C 109.5
C8 C13 H13A 109.5
C8 C13 H13B 109.5
C8 C13 H13C 109.5
H13A C13 H13B 109.5
H13A C13 H13C 109.5
H13B C13 H13C 109.5
C19 C23 H23A 109.5
C19 C23 H23B 109.5
C19 C23 H23C 109.5
H23A C23 H23B 109.5
H23A C23 H23C 109.5
H23B C23 H23C 109.5
C43 C47 H47A 109.5
C43 C47 H47B 109.5
C43 C47 H47C 109.5
H47A C47 H47B 109.5
H47A C47 H47C 109.5
H47B C47 H47C 109.5
C34 C38 H38A 109.5
C34 C38 H38B 109.5
C34 C38 H38C 109.5
H38A C38 H38B 109.5
H38A C38 H38C 109.5
H38B C38 H38C 109.5
N3 Ge1A H1A 119(3)
N1 Ge1A N3 60.7(3)
N1 Ge1A H1A 113(3)
C54 C49 C50 120.0
C54 C49 C55 120.1(12)
C50 C49 C55 119.8(12)
C49 C54 H54 120.0
C53 C54 C49 120.0
C53 C54 H54 120.0
C54 C53 H53 120.0
C54 C53 C52 120.0
C52 C53 H53 120.0
C53 C52 H52 120.0
C53 C52 C51 120.0
C51 C52 H52 120.0
C52 C51 H51 120.0
C52 C51 C50 120.0
C50 C51 H51 120.0
C49 C50 H50 120.0
C51 C50 C49 120.0
C51 C50 H50 120.0
C49 C55 H55A 109.5
C49 C55 H55B 109.5
C49 C55 H55C 109.5
H55A C55 H55B 109.5
H55A C55 H55C 109.5
H55B C55 H55C 109.5

loop_
_geom_bond_atom_site_label_1
_geom_bond_atom_site_label_2
_geom_bond_distance
Ge1 N3 2.031(9)
Ge1 N1 2.037(9)
Ge1 H1 1.58(10)
N3 N2 1.312(4)
N3 C25 1.418(4)
N3 Ge1A 2.046(9)
N1 N2 1.304(4)
N1 C1 1.413(4)
N1 Ge1A 2.033(9)
C16 C21 1.393(5)
C16 C6 1.493(5)
C16 C17 1.407(5)
C1 C2 1.405(5)
C1 C6 1.412(5)
C2 C3 1.382(5)
C2 C7 1.495(5)
C5 H5 0.9500
C5 C6 1.385(5)
C5 C4 1.388(5)
C25 C26 1.400(5)
C25 C30 1.407(5)
C31 C26 1.489(5)
C31 C32 1.403(5)
C31 C36 1.404(5)
C21 C20 1.391(5)
C21 C24 1.507(5)
C17 C18 1.391(5)
C17 C22 1.503(5)
C3 H3 0.9500
C3 C4 1.379(5)
C26 C27 1.399(5)
C4 H4 0.9500
C18 H18 0.9500
C18 C19 1.379(6)
C45 C40 1.401(5)
C45 C44 1.388(6)
C45 C48 1.508(5)
C30 C40 1.494(5)
C30 C29 1.385(5)
C19 C20 1.386(6)
C19 C23 1.514(5)
C8 C7 1.401(5)
C8 C9 1.385(5)
C8 C13 1.501(5)
C40 C41 1.403(5)
C20 H20 0.9500
C32 C33 1.385(6)
C32 C37 1.505(6)
C36 C39 1.507(5)
C36 C35 1.388(6)
C7 C12 1.393(5)
C29 H29 0.9500
C29 C28 1.370(6)
C41 C42 1.382(5)
C41 C46 1.511(5)
C12 C11 1.391(5)
C12 C15 1.516(5)
C44 H44 0.9500
C44 C43 1.385(6)
C11 H11 0.9500
C11 C10 1.389(6)
C22 H22A 0.9800
C22 H22B 0.9800
C22 H22C 0.9800
C33 H33 0.9500
C33 C34 1.385(6)
C27 H27 0.9500
C27 C28 1.372(6)
C42 H42 0.9500
C42 C43 1.390(6)
C9 H9 0.9500
C9 C10 1.372(6)
C28 H28 0.9500
C39 H39A 0.9800
C39 H39B 0.9800
C39 H39C 0.9800
C35 H35 0.9500
C35 C34 1.388(6)
C24 H24A 0.9800
C24 H24B 0.9800
C24 H24C 0.9800
C46 H46A 0.9800
C46 H46B 0.9800
C46 H46C 0.9800
C34 C38 1.498(6)
C37 H37A 0.9800
C37 H37B 0.9800
C37 H37C 0.9800
C48 H48A 0.9800
C48 H48B 0.9800
C48 H48C 0.9800
C43 C47 1.506(6)
C10 C14 1.509(5)
C14 H14A 0.9800
C14 H14B 0.9800
C14 H14C 0.9800
C15 H15A 0.9800
C15 H15B 0.9800
C15 H15C 0.9800
C13 H13A 0.9800
C13 H13B 0.9800
C13 H13C 0.9800
C23 H23A 0.9800
C23 H23B 0.9800
C23 H23C 0.9800
C47 H47A 0.9800
C47 H47B 0.9800
C47 H47C 0.9800
C38 H38A 0.9800
C38 H38B 0.9800
C38 H38C 0.9800
Ge1A H1A 1.62(9)
C49 C54 1.3900
C49 C50 1.3900
C49 C55 1.468(16)
C54 H54 0.9500
C54 C53 1.3900
C53 H53 0.9500
C53 C52 1.3900
C52 H52 0.9500
C52 C51 1.3900
C51 H51 0.9500
C51 C50 1.3900
C50 H50 0.9500
C55 H55A 0.9800
C55 H55B 0.9800
C55 H55C 0.9800
